data_7009262
loop_
_publ_author_name
'He Cheng'
'Duan Chun-ying'
'Fang Chen-jie'
'Liu Yong-jiang'
'Meng Qing-jin'

_publ_section_title
;
 Self-assembled macrocyclic tetranuclear molecular square [Ni(HL)]44+
 and molecular rectangle
 [Cu2Cl2L]2{H2L&#x00A0;=&#x00A0;bis[phenyl(2-pyridyl)methanone]
 thiocarbazone}
;
_journal_issue 7
_journal_name_full 'J. Chem. Soc., Dalton Trans.'
_journal_page_first 1207
_journal_page_last 1212
_journal_paper_doi 10.1039/a909604c
_journal_year 2000
_chemical_formula_sum 'C27 H25.5 F6 N6 Ni O1.25 P S'
_chemical_formula_weight 689.77
_chemical_name_systematic
;
  ?
;
_space_group_IT_number 15
_symmetry_cell_setting monoclinic
_symmetry_space_group_name_Hall '-C 2yc'
_symmetry_space_group_name_H-M 'C 1 2/c 1'
_atom_sites_solution_hydrogens geom
_atom_sites_solution_primary direct
_atom_sites_solution_secondary difmap
_audit_creation_method SHELXL
_cell_angle_alpha 90.00
_cell_angle_beta 109.38(2)
_cell_angle_gamma 90.00
_cell_formula_units_Z 16
_cell_length_a 27.045(9)
_cell_length_b 16.385(7)
_cell_length_c 29.595(9)
_cell_measurement_temperature 293(2)
_cell_volume 12371(8)
_computing_cell_refinement 'Siemens XSCANS'
_computing_data_collection 'Siemens XSCANS'
_computing_data_reduction 'Siemens SHELXTL'
_computing_molecular_graphics 'Siemens SHELXTL'
_computing_publication_material 'Siemens SHELXTL'
_computing_structure_refinement 'Siemens SHELXTL'
_computing_structure_solution 'Siemens SHELXTL'
_diffrn_ambient_temperature 293(2)
_diffrn_measurement_device 'Siemens P4'
_diffrn_measurement_method '2\q/\w scans'
_diffrn_radiation_monochromator graphite
_diffrn_radiation_source 'fine-focus sealed tube'
_diffrn_radiation_type MoK\a
_diffrn_radiation_wavelength 0.71073
_diffrn_reflns_av_R_equivalents 0.1168
_diffrn_reflns_av_sigmaI/netI 0.3284
_diffrn_reflns_limit_h_max 29
_diffrn_reflns_limit_h_min 0
_diffrn_reflns_limit_k_max 17
_diffrn_reflns_limit_k_min -1
_diffrn_reflns_limit_l_max 30
_diffrn_reflns_limit_l_min -31
_diffrn_reflns_number 8968
_diffrn_reflns_theta_max 22.50
_diffrn_reflns_theta_min 1.88
_diffrn_standards_decay_% 14.35
_diffrn_standards_interval_count 97
_diffrn_standards_number 3
_exptl_absorpt_coefficient_mu 0.815
_exptl_absorpt_correction_T_max 0.5871
_exptl_absorpt_correction_T_min 0.4914
_exptl_absorpt_correction_type psi-scan
_exptl_crystal_colour 'black                 '
_exptl_crystal_density_diffrn 1.481
_exptl_crystal_description 'prism                 '
_exptl_crystal_F_000 5640
_exptl_crystal_size_max 0.40
_exptl_crystal_size_mid 0.20
_exptl_crystal_size_min 0.20
_refine_diff_density_max 0.380
_refine_diff_density_min -0.539
_refine_diff_density_rms 0.079
_refine_ls_extinction_method none
_refine_ls_goodness_of_fit_all 0.819
_refine_ls_goodness_of_fit_obs 1.068
_refine_ls_hydrogen_treatment 'riding mdoel'
_refine_ls_matrix_type full
_refine_ls_number_parameters 897
_refine_ls_number_reflns 8081
_refine_ls_number_restraints 304
_refine_ls_restrained_S_all 0.822
_refine_ls_restrained_S_obs 1.041
_refine_ls_R_factor_all 0.2630
_refine_ls_R_factor_obs 0.0787
_refine_ls_shift/esd_max -0.047
_refine_ls_shift/esd_mean 0.002
_refine_ls_structure_factor_coef Fsqd
_refine_ls_weighting_details 'w=1/[\s^2^(Fo^2^)+(0.1000P)^2^+0.0000P] where P=(Fo^2^+2Fc^2^)/3'
_refine_ls_weighting_scheme calc
_refine_ls_wR_factor_all 0.2556
_refine_ls_wR_factor_obs 0.1623
_reflns_number_observed 2499
_reflns_number_total 8081
_reflns_observed_criterion >2sigma(I)
_cod_data_source_file a909604c.txt
_cod_data_source_block compound_2
_cod_depositor_comments
;
The following automatic conversions were performed:
'_symmetry_cell_setting' value 'Monoclinic' changed to 'monoclinic'
according to '/home/saulius/struct/CIF-dictionaries/cif_core.dic'
dictionary named 'cif_core.dic' version 2.4.1 from 2010-06-29.

Automatic conversion script
Id: cif_fix_enum 1527 2010-12-29 10:47:43Z saulius 

The following automatic conversions were performed:

'_refine_ls_weighting_scheme' value 'calc
w=1/[\s^2^(Fo^2^)+(0.1000P)^2^+0.0000P] where P=(Fo^2^+2Fc^2^)/3' was
changed to 'calc'. New tag '_refine_ls_weighting_details' was
created. The value of the new tag was set to
'w=1/[\s^2^(Fo^2^)+(0.1000P)^2^+0.0000P] where P=(Fo^2^+2Fc^2^)/3'.

Automatic conversion script
Id: cif_fix_values 3143 2015-03-26 13:38:13Z robertas 
;
_cod_original_cell_volume 12371.6(75)
_cod_original_sg_symbol_H-M 'C2/c  '
_cod_original_formula_sum 'C27 H25.50 F6 N6 Ni O1.25 P S'
_cod_database_code 7009262

loop_
_symmetry_equiv_pos_as_xyz
'x, y, z'
'-x, y, -z+1/2'
'x+1/2, y+1/2, z'
'-x+1/2, y+1/2, -z+1/2'
'-x, -y, -z'
'x, -y, z-1/2'
'-x+1/2, -y+1/2, -z'
'x+1/2, -y+1/2, z-1/2'

loop_
_atom_site_aniso_label
_atom_site_aniso_U_11
_atom_site_aniso_U_22
_atom_site_aniso_U_33
_atom_site_aniso_U_23
_atom_site_aniso_U_13
_atom_site_aniso_U_12
Ni1 0.0463(5) 0.0389(6) 0.0504(6) -0.0003(6) 0.0239(4) 0.0023(6)
Ni2 0.0497(6) 0.0486(7) 0.0464(5) 0.0004(6) 0.0251(4) 0.0020(6)
S1 0.0714(13) 0.048(2) 0.0704(13) -0.0037(12) 0.0470(10) -0.0048(13)
S2 0.0517(13) 0.061(2) 0.0682(15) -0.0022(14) 0.0142(12) 0.0032(14)
N1 0.045(4) 0.046(5) 0.041(3) -0.003(3) 0.013(3) 0.003(4)
N2 0.053(4) 0.084(6) 0.052(4) 0.014(4) 0.035(3) 0.012(4)
N3 0.079(4) 0.045(5) 0.073(4) 0.017(4) 0.044(4) 0.015(4)
N4 0.062(4) 0.046(5) 0.055(4) -0.002(4) 0.034(3) 0.007(4)
N5 0.054(4) 0.057(5) 0.049(4) 0.011(4) 0.033(3) 0.007(4)
N6 0.057(4) 0.038(4) 0.053(4) 0.005(3) 0.031(3) -0.003(4)
N7 0.075(4) 0.021(4) 0.079(4) 0.000(4) 0.036(4) 0.003(4)
N8 0.053(4) 0.056(5) 0.049(4) 0.021(4) 0.029(3) 0.015(4)
N9 0.057(4) 0.048(5) 0.047(4) -0.002(4) 0.009(3) 0.014(4)
N10 0.042(4) 0.062(5) 0.054(4) 0.001(4) 0.008(3) 0.007(4)
N11 0.050(4) 0.055(5) 0.046(4) -0.008(4) 0.005(3) -0.009(4)
N12 0.054(4) 0.065(5) 0.037(4) -0.004(4) 0.017(3) -0.019(4)
C1 0.056(5) 0.087(7) 0.054(5) -0.011(5) 0.023(4) 0.003(6)
C2 0.068(5) 0.090(8) 0.069(5) -0.017(5) 0.040(4) 0.018(6)
C3 0.068(6) 0.099(8) 0.065(6) 0.012(6) 0.029(5) 0.010(7)
C4 0.066(5) 0.086(8) 0.083(6) -0.011(6) 0.049(4) -0.010(6)
C5 0.065(5) 0.069(6) 0.032(4) 0.000(5) 0.027(4) 0.009(5)
C6 0.060(5) 0.056(6) 0.078(6) -0.009(5) 0.035(5) -0.017(5)
C7 0.086(6) 0.075(7) 0.110(7) 0.035(6) 0.064(5) 0.023(6)
C8 0.108(8) 0.119(10) 0.168(11) 0.061(9) 0.053(8) 0.004(9)
C9 0.137(10) 0.116(10) 0.232(14) 0.101(10) 0.058(10) 0.054(9)
C10 0.208(9) 0.074(9) 0.209(9) 0.065(7) 0.157(7) 0.050(8)
C11 0.152(10) 0.088(10) 0.218(12) 0.030(9) 0.102(9) 0.011(9)
C12 0.157(10) 0.074(8) 0.166(10) 0.065(8) 0.062(9) -0.006(8)
C13 0.044(5) 0.058(6) 0.050(5) 0.009(5) 0.014(4) -0.004(5)
C14 0.058(5) 0.050(6) 0.074(5) -0.024(5) 0.032(4) -0.005(5)
C15 0.047(5) 0.120(9) 0.082(6) 0.018(6) 0.035(4) 0.006(6)
C16 0.094(6) 0.070(7) 0.083(6) 0.010(6) 0.050(5) 0.035(6)
C17 0.067(5) 0.050(6) 0.059(5) -0.009(5) 0.031(4) 0.008(5)
C18 0.045(5) 0.040(6) 0.061(5) -0.004(5) 0.024(4) 0.016(5)
C19 0.069(5) 0.040(6) 0.068(5) 0.004(5) 0.041(4) 0.017(5)
C20 0.108(6) 0.046(6) 0.089(6) 0.009(5) 0.070(5) 0.036(5)
C21 0.185(12) 0.046(7) 0.133(10) 0.006(7) 0.047(9) 0.017(8)
C22 0.286(13) 0.111(12) 0.213(11) 0.040(9) 0.179(9) 0.048(11)
C23 0.431(17) 0.034(8) 0.238(11) -0.009(8) 0.247(11) -0.020(11)
C24 0.239(12) 0.098(10) 0.147(9) -0.022(9) 0.110(9) -0.070(10)
C25 0.111(7) 0.115(10) 0.135(8) -0.032(8) 0.078(6) -0.025(8)
C26 0.080(7) 0.068(7) 0.072(6) -0.004(6) 0.015(6) 0.018(6)
C27 0.081(7) 0.049(7) 0.108(8) -0.009(6) -0.012(7) 0.017(6)
C28 0.056(6) 0.095(9) 0.123(9) 0.005(8) 0.012(6) 0.029(7)
C29 0.062(6) 0.049(6) 0.086(7) -0.017(6) 0.014(5) 0.013(5)
C30 0.054(5) 0.064(7) 0.056(5) 0.006(5) 0.022(4) 0.018(5)
C31 0.059(5) 0.051(6) 0.036(4) -0.001(4) 0.017(4) -0.006(5)
C32 0.039(4) 0.055(6) 0.063(5) -0.003(5) 0.027(4) -0.001(5)
C33 0.054(5) 0.067(7) 0.084(6) 0.008(5) 0.041(4) 0.011(5)
C34 0.079(7) 0.083(8) 0.098(8) -0.061(7) -0.015(7) 0.005(7)
C35 0.073(7) 0.086(9) 0.107(9) 0.026(7) -0.014(7) 0.005(7)
C36 0.131(9) 0.064(8) 0.092(8) 0.020(7) 0.011(8) -0.018(7)
C37 0.074(6) 0.071(7) 0.084(7) -0.004(6) 0.025(5) -0.014(6)
C38 0.038(4) 0.055(6) 0.044(5) -0.006(5) 0.010(4) -0.005(5)
C39 0.040(5) 0.081(7) 0.073(6) -0.020(5) 0.028(4) -0.006(5)
C40 0.066(6) 0.105(9) 0.086(7) -0.021(7) 0.030(5) -0.010(7)
C41 0.073(6) 0.111(9) 0.055(6) -0.019(6) 0.014(5) 0.009(7)
C42 0.064(6) 0.061(6) 0.047(5) 0.006(5) 0.016(4) 0.018(5)
C43 0.051(5) 0.050(6) 0.034(4) -0.006(4) 0.015(4) -0.017(5)
C44 0.071(5) 0.060(6) 0.025(4) 0.000(4) 0.020(4) 0.001(5)
C45 0.037(5) 0.059(7) 0.064(6) 0.008(5) -0.007(5) -0.006(5)
C46 0.119(8) 0.059(7) 0.088(7) 0.002(6) 0.033(6) -0.007(7)
C47 0.182(10) 0.049(7) 0.132(9) -0.014(7) 0.072(8) 0.014(8)
C48 0.136(9) 0.041(7) 0.131(9) -0.022(7) 0.037(8) 0.002(7)
C49 0.093(7) 0.068(7) 0.100(7) -0.047(6) 0.036(6) -0.009(6)
C50 0.063(6) 0.089(8) 0.093(7) -0.023(7) 0.027(5) -0.006(6)
P1 0.088(2) 0.083(2) 0.074(2) 0.010(2) 0.028(2) -0.010(2)
F1 0.162(5) 0.129(6) 0.108(4) -0.023(4) 0.070(4) -0.033(5)
F2 0.116(8) 0.110(8) 0.159(9) 0.051(7) 0.015(7) 0.038(7)
F3 0.090(7) 0.084(7) 0.165(8) -0.003(7) 0.035(6) -0.032(6)
F4 0.094(7) 0.117(9) 0.115(8) 0.021(7) 0.026(6) 0.010(7)
F5 0.072(5) 0.076(7) 0.117(7) 0.000(6) 0.046(5) -0.023(5)
F2' 0.125(12) 0.072(9) 0.169(12) 0.052(10) -0.019(11) 0.020(10)
F3' 0.047(8) 0.127(12) 0.107(10) -0.001(10) -0.008(7) -0.002(9)
F4' 0.127(11) 0.103(11) 0.112(10) -0.044(9) 0.061(8) -0.015(10)
F5' 0.112(12) 0.128(14) 0.141(13) -0.023(12) -0.015(11) 0.026(11)
F6 0.130(4) 0.169(7) 0.084(4) 0.000(4) 0.056(3) -0.015(5)
P2 0.218(4) 0.130(4) 0.156(3) -0.006(3) 0.104(3) -0.039(4)
F7 0.288(11) 0.245(11) 0.173(9) 0.055(9) 0.031(9) 0.034(10)
F8 0.290(9) 0.139(8) 0.206(8) 0.009(7) 0.134(7) -0.044(7)
F9 0.192(7) 0.133(7) 0.189(7) 0.005(6) 0.085(6) -0.039(7)
F10 0.254(8) 0.169(8) 0.190(6) -0.075(6) 0.125(6) -0.033(7)
F12 0.220(9) 0.211(9) 0.228(9) 0.014(8) 0.047(8) -0.013(8)
F11 0.224(8) 0.193(8) 0.246(8) 0.008(7) 0.101(7) -0.045(7)
O1 0.221(10) 0.087(8) 0.195(9) 0.044(7) 0.120(8) -0.001(8)
C51 0.248(10) 0.193(10) 0.251(10) 0.010(10) 0.124(9) 0.040(10)
C52 0.257(15) 0.200(16) 0.269(16) 0.037(15) 0.125(14) 0.020(15)
O1' 0.269(17) 0.196(17) 0.239(17) -0.031(16) 0.131(16) 0.050(16)
C51' 0.244(12) 0.175(11) 0.235(12) 0.014(11) 0.119(11) 0.030(11)
C52' 0.234(15) 0.154(15) 0.225(15) 0.007(15) 0.111(15) 0.019(15)
O2 0.152(9) 0.174(11) 0.443(19) 0.030(12) 0.058(11) -0.029(9)
C54 0.283(15) 0.210(17) 0.323(16) -0.016(15) 0.226(13) -0.055(15)
C53 0.293(15) 0.187(17) 0.321(16) -0.045(16) 0.224(14) -0.049(15)
C53' 0.293(21) 0.201(23) 0.353(23) -0.034(22) 0.241(18) -0.054(21)
C54' 0.292(15) 0.203(16) 0.325(16) -0.040(16) 0.229(14) -0.049(15)
O1W 0.551(33) 0.135(19) 0.247(22) 0.022(17) 0.191(22) 0.167(22)

loop_
_atom_site_label
_atom_site_type_symbol
_atom_site_fract_x
_atom_site_fract_y
_atom_site_fract_z
_atom_site_U_iso_or_equiv
_atom_site_thermal_displace_type
_atom_site_occupancy
_atom_site_calc_flag
_atom_site_refinement_flags
_atom_site_disorder_group
Ni1 Ni 0.12873(4) 0.41461(7) 0.26245(4) 0.0432(3) Uani 1 d . .
Ni2 Ni 0.03443(4) 0.45484(7) 0.36963(4) 0.0460(3) Uani 1 d . .
S1 S 0.09306(8) 0.41971(15) 0.32618(8) 0.0574(7) Uani 1 d . .
S2 S 0.04441(9) 0.4465(2) 0.20137(8) 0.0618(8) Uani 1 d . .
N1 N -0.0082(2) 0.4421(4) 0.4156(2) 0.045(2) Uani 1 d . .
N2 N 0.0428(2) 0.3344(4) 0.3850(2) 0.059(2) Uani 1 d . .
N3 N 0.0648(2) 0.2827(4) 0.3606(2) 0.061(2) Uani 1 d . .
H3A H 0.0651(2) 0.2308(4) 0.3650(2) 0.073 Uiso 1 calc R .
N4 N 0.1003(2) 0.2597(4) 0.3019(2) 0.050(2) Uani 1 d . .
N5 N 0.1188(2) 0.2946(4) 0.2685(2) 0.050(2) Uani 1 d . .
N6 N 0.1537(2) 0.3693(4) 0.2086(2) 0.046(2) Uani 1 d . .
N7 N 0.2036(3) 0.4294(4) 0.3097(2) 0.056(2) Uani 1 d . .
N8 N 0.1374(2) 0.5373(4) 0.2592(2) 0.050(2) Uani 1 d . .
N9 N 0.0993(2) 0.5852(4) 0.2339(2) 0.053(2) Uani 1 d . .
H9A H 0.1026(2) 0.6374(4) 0.2356(2) 0.063 Uiso 1 calc R .
N10 N 0.0189(2) 0.6064(4) 0.1810(2) 0.055(2) Uani 1 d . .
N11 N -0.0242(2) 0.5737(4) 0.1473(2) 0.053(2) Uani 1 d . .
N12 N -0.0997(2) 0.5086(4) 0.0786(2) 0.051(2) Uani 1 d . .
C1 C -0.0358(3) 0.4981(6) 0.4281(3) 0.064(3) Uani 1 d . .
H1A H -0.0357(3) 0.5509(6) 0.4166(3) 0.077 Uiso 1 calc R .
C2 C -0.0657(3) 0.4819(6) 0.4585(3) 0.071(3) Uani 1 d . .
H2A H -0.0863(3) 0.5218(6) 0.4659(3) 0.086 Uiso 1 calc R .
C3 C -0.0627(3) 0.4059(6) 0.4757(3) 0.076(4) Uani 1 d . .
H3B H -0.0813(3) 0.3935(6) 0.4963(3) 0.091 Uiso 1 calc R .
C4 C -0.0332(3) 0.3444(6) 0.4644(3) 0.073(3) Uani 1 d . .
H4A H -0.0313(3) 0.2921(6) 0.4770(3) 0.087 Uiso 1 calc R .
C5 C -0.0066(3) 0.3659(6) 0.4329(3) 0.053(3) Uani 1 d . .
C6 C 0.0217(3) 0.3048(6) 0.4148(3) 0.062(3) Uani 1 d . .
C7 C 0.0251(3) 0.2199(6) 0.4287(3) 0.082(3) Uani 1 d . .
C8 C 0.0699(5) 0.1861(7) 0.4571(4) 0.130(5) Uani 1 d . .
H8A H 0.0991(5) 0.2200(7) 0.4674(4) 0.156 Uiso 1 calc R .
C9 C 0.0770(5) 0.1058(8) 0.4725(5) 0.163(6) Uani 1 d . .
H9B H 0.1099(5) 0.0863(8) 0.4904(5) 0.195 Uiso 1 calc R .
C10 C 0.0351(4) 0.0576(7) 0.4606(4) 0.142(5) Uani 1 d . .
H10A H 0.0377(4) 0.0032(7) 0.4701(4) 0.170 Uiso 1 calc R .
C11 C -0.0122(5) 0.0910(7) 0.4340(5) 0.143(6) Uani 1 d . .
H11A H -0.0424(5) 0.0593(7) 0.4265(5) 0.171 Uiso 1 calc R .
C12 C -0.0156(5) 0.1704(7) 0.4181(4) 0.130(5) Uani 1 d . .
H12A H -0.0481(5) 0.1901(7) 0.3990(4) 0.156 Uiso 1 calc R .
C13 C 0.0866(3) 0.3160(5) 0.3289(3) 0.051(3) Uani 1 d . .
C14 C 0.1671(3) 0.4156(5) 0.1781(3) 0.058(3) Uani 1 d . .
H14A H 0.1725(3) 0.4713(5) 0.1838(3) 0.070 Uiso 1 calc R .
C15 C 0.1731(3) 0.3801(6) 0.1369(3) 0.079(4) Uani 1 d . .
H15A H 0.1819(3) 0.4121(6) 0.1147(3) 0.095 Uiso 1 calc R .
C16 C 0.1658(3) 0.2970(6) 0.1298(3) 0.077(3) Uani 1 d . .
H16A H 0.1697(3) 0.2721(6) 0.1030(3) 0.093 Uiso 1 calc R .
C17 C 0.1529(3) 0.2525(5) 0.1630(3) 0.056(3) Uani 1 d . .
H17A H 0.1482(3) 0.1965(5) 0.1586(3) 0.068 Uiso 1 calc R .
C18 C 0.1466(3) 0.2882(5) 0.2026(3) 0.047(3) Uani 1 d . .
C19 C 0.1273(3) 0.2474(5) 0.2361(3) 0.054(3) Uani 1 d . .
C20 C 0.1156(3) 0.1595(5) 0.2327(3) 0.072(3) Uani 1 d . .
C21 C 0.1542(5) 0.1074(6) 0.2410(4) 0.123(5) Uani 1 d . .
H21A H 0.1885(5) 0.1265(6) 0.2523(4) 0.147 Uiso 1 calc R .
C22 C 0.1453(6) 0.0229(8) 0.2333(5) 0.179(6) Uani 1 d . .
H22A H 0.1726(6) -0.0120(8) 0.2341(5) 0.215 Uiso 1 calc R .
C23 C 0.0987(6) -0.0049(7) 0.2251(5) 0.200(7) Uani 1 d . .
H23A H 0.0942(6) -0.0605(7) 0.2288(5) 0.240 Uiso 1 calc R .
C24 C 0.0556(5) 0.0445(8) 0.2114(4) 0.150(6) Uani 1 d . .
H24A H 0.0219(5) 0.0231(8) 0.1986(4) 0.180 Uiso 1 calc R .
C25 C 0.0648(4) 0.1343(7) 0.2177(4) 0.111(4) Uani 1 d . .
H25A H 0.0372(4) 0.1711(7) 0.2117(4) 0.133 Uiso 1 calc R .
C26 C 0.2356(3) 0.3719(6) 0.3330(3) 0.076(4) Uani 1 d . .
H26A H 0.2254(3) 0.3176(6) 0.3270(3) 0.091 Uiso 1 calc R .
C27 C 0.2853(4) 0.3896(6) 0.3669(4) 0.090(4) Uani 1 d . .
H27A H 0.3065(4) 0.3484(6) 0.3848(4) 0.108 Uiso 1 calc R .
C28 C 0.3011(4) 0.4691(7) 0.3724(4) 0.096(4) Uani 1 d . .
H28A H 0.3346(4) 0.4829(7) 0.3925(4) 0.115 Uiso 1 calc R .
C29 C 0.2667(3) 0.5286(6) 0.3476(3) 0.069(3) Uani 1 d . .
H29A H 0.2765(3) 0.5832(6) 0.3515(3) 0.082 Uiso 1 calc R .
C30 C 0.2181(3) 0.5072(6) 0.3174(3) 0.057(3) Uani 1 d . .
C31 C 0.1811(3) 0.5695(5) 0.2895(3) 0.048(3) Uani 1 d . .
C32 C 0.1897(3) 0.6588(5) 0.2977(3) 0.050(3) Uani 1 d . .
C33 C 0.1935(3) 0.6939(5) 0.3406(3) 0.064(3) Uani 1 d . .
H33A H 0.1916(3) 0.6613(5) 0.3657(3) 0.076 Uiso 1 calc R .
C34 C 0.2003(4) 0.7803(6) 0.3474(4) 0.098(4) Uani 1 d . .
H34A H 0.2054(4) 0.8032(6) 0.3774(4) 0.117 Uiso 1 calc R .
C35 C 0.1993(4) 0.8290(7) 0.3095(4) 0.100(5) Uani 1 d . .
H35A H 0.2012(4) 0.8855(7) 0.3128(4) 0.119 Uiso 1 calc R .
C36 C 0.1956(4) 0.7936(6) 0.2674(4) 0.102(5) Uani 1 d . .
H36A H 0.1968(4) 0.8264(6) 0.2422(4) 0.122 Uiso 1 calc R .
C37 C 0.1901(3) 0.7102(6) 0.2603(4) 0.077(4) Uani 1 d . .
H37A H 0.1866(3) 0.6883(6) 0.2305(4) 0.092 Uiso 1 calc R .
C38 C 0.0552(3) 0.5503(5) 0.2053(3) 0.046(3) Uani 1 d . .
C39 C -0.1365(3) 0.4725(6) 0.0440(3) 0.063(3) Uani 1 d . .
H39A H -0.1326(3) 0.4174(6) 0.0386(3) 0.075 Uiso 1 calc R .
C40 C -0.1809(3) 0.5122(6) 0.0151(3) 0.084(4) Uani 1 d . .
H40A H -0.2065(3) 0.4841(6) -0.0088(3) 0.101 Uiso 1 calc R .
C41 C -0.1865(4) 0.5946(7) 0.0225(3) 0.081(4) Uani 1 d . .
H41A H -0.2150(4) 0.6235(7) 0.0027(3) 0.098 Uiso 1 calc R .
C42 C -0.1501(3) 0.6322(6) 0.0586(3) 0.058(3) Uani 1 d . .
H42A H -0.1553(3) 0.6862(6) 0.0656(3) 0.070 Uiso 1 calc R .
C43 C -0.1039(3) 0.5913(5) 0.0864(3) 0.045(3) Uani 1 d . .
C44 C -0.0607(3) 0.6275(5) 0.1258(3) 0.051(3) Uani 1 d . .
C45 C -0.0625(3) 0.7111(6) 0.1425(3) 0.059(3) Uani 1 d . .
C46 C -0.0655(4) 0.7758(6) 0.1119(4) 0.089(4) Uani 1 d . .
H46A H -0.0680(4) 0.7664(6) 0.0803(4) 0.107 Uiso 1 calc R .
C47 C -0.0650(4) 0.8573(6) 0.1291(4) 0.116(5) Uani 1 d . .
H47A H -0.0662(4) 0.9014(6) 0.1090(4) 0.139 Uiso 1 calc R .
C48 C -0.0625(4) 0.8701(6) 0.1754(4) 0.105(5) Uani 1 d . .
H48A H -0.0621(4) 0.9234(6) 0.1864(4) 0.126 Uiso 1 calc R .
C49 C -0.0608(4) 0.8067(6) 0.2062(4) 0.086(4) Uani 1 d . .
H49A H -0.0595(4) 0.8160(6) 0.2376(4) 0.103 Uiso 1 calc R .
C50 C -0.0611(3) 0.7274(6) 0.1883(3) 0.081(4) Uani 1 d . .
H50A H -0.0602(3) 0.6837(6) 0.2086(3) 0.097 Uiso 1 calc R .
P1 P 0.34243(9) 0.64360(15) 0.48087(9) 0.0817(11) Uani 1 d D .
F1 F 0.3577(2) 0.6306(4) 0.4343(2) 0.127(3) Uani 1 d D .
F2 F 0.3922(3) 0.5954(6) 0.5124(4) 0.136(5) Uani 0.584(6) d PDU 1
F3 F 0.3078(3) 0.5643(4) 0.4718(4) 0.115(4) Uani 0.584(6) d PDU 1
F4 F 0.2941(3) 0.6964(5) 0.4515(3) 0.111(4) Uani 0.584(6) d PDU 1
F5 F 0.3751(3) 0.7246(4) 0.4871(3) 0.085(4) Uani 0.584(6) d PDU 1
F2' F 0.3375(7) 0.5482(4) 0.4822(7) 0.139(7) Uani 0.416(6) d PDU 2
F3' F 0.2852(3) 0.6494(10) 0.4445(4) 0.102(6) Uani 0.416(6) d PDU 2
F4' F 0.3537(6) 0.7379(4) 0.4844(6) 0.109(6) Uani 0.416(6) d PDU 2
F5' F 0.4016(3) 0.6338(11) 0.5127(6) 0.141(8) Uani 0.416(6) d PDU 2
F6 F 0.3264(2) 0.6587(4) 0.5266(2) 0.122(3) Uani 1 d D .
P2 P 0.19012(15) 0.6392(2) 0.11811(13) 0.157(2) Uani 0.799(4) d PDU 1
F7 F 0.1533(5) 0.6816(7) 0.0721(3) 0.247(6) Uani 0.799(4) d PDU 1
F8 F 0.1836(4) 0.7155(4) 0.1473(3) 0.199(4) Uani 0.799(4) d PDU 1
F9 F 0.1427(2) 0.6004(5) 0.1299(3) 0.166(4) Uani 0.799(4) d PDU 1
F10 F 0.1960(4) 0.5625(4) 0.0889(3) 0.192(4) Uani 0.799(4) d PDU 1
F12 F 0.2257(4) 0.5932(6) 0.1642(3) 0.227(5) Uani 0.799(4) d PDU 1
F11 F 0.2383(3) 0.6824(6) 0.1101(4) 0.215(5) Uani 0.799(4) d PDU 1
P2' P 0.2237(2) 0.6238(3) 0.1274(2) 0.199(5) Uiso 0.201(4) d PDU 2
F7' F 0.1943(4) 0.7023(4) 0.1023(4) 0.211(7) Uiso 0.201(4) d PDU 2
F8' F 0.1710(3) 0.5750(6) 0.1092(5) 0.190(8) Uiso 0.201(4) d PDU 2
F9' F 0.2356(4) 0.6017(8) 0.0808(2) 0.226(9) Uiso 0.201(4) d PDU 2
F10' F 0.2764(3) 0.6721(6) 0.1466(5) 0.213(11) Uiso 0.201(4) d PDU 2
F11' F 0.2122(4) 0.6466(8) 0.1743(3) 0.211(8) Uiso 0.201(4) d PDU 2
F12' F 0.2528(4) 0.5447(5) 0.1518(4) 0.207(11) Uiso 0.201(4) d PDU 2
O1 O 0.0895(3) 0.1106(6) 0.3444(3) 0.155(5) Uani 0.685(9) d PDU 1
H1B H 0.0864(3) 0.1621(6) 0.3453(3) 0.233 Uiso 0.685(9) d PR 1
C51 C 0.1424(4) 0.0783(8) 0.3855(5) 0.220(6) Uani 0.685(9) d PDU 1
H51A H 0.1350(4) 0.1015(8) 0.4124(5) 0.265 Uiso 0.685(9) d PR 1
H51B H 0.1701(4) 0.1113(8) 0.3817(5) 0.265 Uiso 0.685(9) d PR 1
C52 C 0.1692(8) 0.0143(9) 0.4092(8) 0.232(10) Uani 0.685(9) d PDU 1
H52A H 0.1983(8) 0.0270(9) 0.4373(8) 0.349 Uiso 0.685(9) d PR 1
H52B H 0.1456(8) -0.0218(9) 0.4176(8) 0.349 Uiso 0.685(9) d PR 1
H52C H 0.1817(8) -0.0117(9) 0.3860(8) 0.349 Uiso 0.685(9) d PR 1
O1' O 0.1734(4) 0.0335(9) 0.3696(10) 0.223(11) Uani 0.315(9) d PDU 2
H1'A H 0.1965(4) 0.0446(9) 0.3583(10) 0.335 Uiso 0.315(9) calc PR 2
C51' C 0.1212(4) 0.0867(13) 0.3424(7) 0.208(8) Uani 0.315(9) d PDU 2
H51C H 0.1330(4) 0.1417(13) 0.3396(7) 0.250 Uiso 0.315(9) calc PR 2
H51D H 0.1073(4) 0.0652(13) 0.3101(7) 0.250 Uiso 0.315(9) calc PR 2
C52' C 0.0806(7) 0.0936(32) 0.3582(10) 0.195(10) Uani 0.315(9) d PDU 2
H52D H 0.0563(7) 0.1328(32) 0.3390(10) 0.293 Uiso 0.315(9) calc PR 2
H52E H 0.0929(7) 0.1114(32) 0.3910(10) 0.293 Uiso 0.315(9) calc PR 2
H52F H 0.0636(7) 0.0417(32) 0.3560(10) 0.293 Uiso 0.315(9) calc PR 2
O2 O 0.0702(4) 0.7586(4) 0.1782(3) 0.266(8) Uani 1 d D .
H2B H 0.0700(4) 0.7505(4) 0.2066(3) 0.320 Uiso 1 d R .
C54 C 0.0608(10) 0.8369(17) 0.0909(4) 0.241(9) Uani 0.581(9) d PDU 1
H54A H 0.0813(10) 0.8753(17) 0.0801(4) 0.361 Uiso 0.581(9) d PR 1
H54B H 0.0530(10) 0.7904(17) 0.0700(4) 0.361 Uiso 0.581(9) d PR 1
H54C H 0.0287(10) 0.8623(17) 0.0907(4) 0.361 Uiso 0.581(9) d PR 1
C53 C 0.0713(8) 0.8243(8) 0.1375(4) 0.237(10) Uani 0.581(9) d PDU 1
H53A H 0.1035(8) 0.8053(8) 0.1343(4) 0.284 Uiso 0.581(9) d PR 1
H53D H 0.0800(8) 0.8751(8) 0.1544(4) 0.284 Uiso 0.581(9) d PR 1
C53' C 0.0668(11) 0.7112(10) 0.1291(4) 0.249(13) Uani 0.419(9) d PDU 2
H53B H 0.0428(11) 0.6661(10) 0.1224(4) 0.299 Uiso 0.419(9) d PR 2
H53C H 0.0999(11) 0.6911(10) 0.1285(4) 0.299 Uiso 0.419(9) d PR 2
C54' C 0.0494(15) 0.7536(16) 0.0885(7) 0.242(10) Uani 0.419(9) d PDU 2
H54D H 0.0460(15) 0.7294(16) 0.0580(7) 0.363 Uiso 0.419(9) d PR 2
H54E H 0.0158(15) 0.7731(16) 0.0882(7) 0.363 Uiso 0.419(9) d PR 2
H54F H 0.0736(15) 0.7983(16) 0.0944(7) 0.363 Uiso 0.419(9) d PR 2
O1W O 0.2351(11) 1.2818(11) 0.4836(8) 0.297(14) Uani 0.50 d P .
H1WA H 0.2009(11) 1.2812(11) 0.4408(8) 0.356 Uiso 0.50 d PR .
H1WB H 0.2697(11) 1.3203(11) 0.4922(8) 0.356 Uiso 0.50 d PR .

loop_
_atom_type_symbol
_atom_type_description
_atom_type_scat_dispersion_real
_atom_type_scat_dispersion_imag
_atom_type_scat_source
C C 0.0033 0.0016 'International Tables Vol C Tables 4.2.6.8 and 6.1.1.4'
H H 0.0000 0.0000 'International Tables Vol C Tables 4.2.6.8 and 6.1.1.4'
N N 0.0061 0.0033 'International Tables Vol C Tables 4.2.6.8 and 6.1.1.4'
F F 0.0171 0.0103 'International Tables Vol C Tables 4.2.6.8 and 6.1.1.4'
P P 0.1023 0.0942 'International Tables Vol C Tables 4.2.6.8 and 6.1.1.4'
S S 0.1246 0.1234 'International Tables Vol C Tables 4.2.6.8 and 6.1.1.4'
Ni Ni 0.3393 1.1124 'International Tables Vol C Tables 4.2.6.8 and 6.1.1.4'
O O 0.0106 0.0060 'International Tables Vol C Tables 4.2.6.8 and 6.1.1.4'

loop_
_geom_angle_atom_site_label_1
_geom_angle_atom_site_label_2
_geom_angle_atom_site_label_3
_geom_angle
_geom_angle_site_symmetry_1
_geom_angle_site_symmetry_3
_geom_angle_publ_flag
N5 Ni1 N8 177.0(3) . . ?
N5 Ni1 N7 100.7(2) . . ?
N8 Ni1 N7 79.2(2) . . ?
N5 Ni1 N6 78.6(3) . . ?
N8 Ni1 N6 104.4(3) . . ?
N7 Ni1 N6 93.9(3) . . ?
N5 Ni1 S1 82.1(2) . . ?
N8 Ni1 S1 94.9(2) . . ?
N7 Ni1 S1 91.3(2) . . ?
N6 Ni1 S1 160.7(2) . . ?
N5 Ni1 S2 99.0(2) . . ?
N8 Ni1 S2 81.3(2) . . ?
N7 Ni1 S2 160.2(2) . . ?
N6 Ni1 S2 88.3(2) . . ?
S1 Ni1 S2 93.11(9) . . ?
N11 Ni2 N2 178.3(2) 2 . ?
N11 Ni2 N1 101.7(3) 2 . ?
N2 Ni2 N1 78.3(3) . . ?
N11 Ni2 N12 77.8(2) 2 2 ?
N2 Ni2 N12 103.9(2) . 2 ?
N1 Ni2 N12 94.6(2) . 2 ?
N11 Ni2 S1 99.1(2) 2 . ?
N2 Ni2 S1 81.0(2) . . ?
N1 Ni2 S1 159.0(2) . . ?
N12 Ni2 S1 87.0(2) 2 . ?
N11 Ni2 S2 80.3(2) 2 2 ?
N2 Ni2 S2 98.0(2) . 2 ?
N1 Ni2 S2 92.4(2) . 2 ?
N12 Ni2 S2 157.9(2) 2 2 ?
S1 Ni2 S2 93.90(9) . 2 ?
C13 S1 Ni1 94.4(3) . . ?
C13 S1 Ni2 96.7(3) . . ?
Ni1 S1 Ni2 159.39(11) . . ?
C38 S2 Ni1 93.8(3) . . ?
C38 S2 Ni2 94.7(2) . 2 ?
Ni1 S2 Ni2 167.50(13) . 2 ?
C1 N1 C5 119.4(8) . . ?
C1 N1 Ni2 127.5(6) . . ?
C5 N1 Ni2 113.0(5) . . ?
C6 N2 N3 119.6(8) . . ?
C6 N2 Ni2 118.6(6) . . ?
N3 N2 Ni2 121.3(5) . . ?
N2 N3 C13 118.3(7) . . ?
C13 N4 N5 112.2(7) . . ?
C19 N5 N4 118.4(7) . . ?
C19 N5 Ni1 117.0(6) . . ?
N4 N5 Ni1 124.5(5) . . ?
C14 N6 C18 122.5(7) . . ?
C14 N6 Ni1 123.8(6) . . ?
C18 N6 Ni1 112.9(5) . . ?
C26 N7 C30 119.5(7) . . ?
C26 N7 Ni1 127.0(6) . . ?
C30 N7 Ni1 113.4(5) . . ?
N9 N8 C31 120.0(7) . . ?
N9 N8 Ni1 122.5(5) . . ?
C31 N8 Ni1 116.8(5) . . ?
N8 N9 C38 118.1(7) . . ?
C38 N10 N11 114.2(7) . . ?
C44 N11 N10 114.3(7) . . ?
C44 N11 Ni2 120.6(5) . 2 ?
N10 N11 Ni2 125.1(5) . 2 ?
C39 N12 C43 119.3(7) . . ?
C39 N12 Ni2 128.0(6) . 2 ?
C43 N12 Ni2 112.5(4) . 2 ?
N1 C1 C2 123.0(9) . . ?
C3 C2 C1 116.2(9) . . ?
C2 C3 C4 123.2(9) . . ?
C5 C4 C3 116.1(9) . . ?
N1 C5 C4 122.0(8) . . ?
N1 C5 C6 116.7(7) . . ?
C4 C5 C6 121.2(8) . . ?
N2 C6 C7 123.8(9) . . ?
N2 C6 C5 113.3(8) . . ?
C7 C6 C5 123.0(9) . . ?
C12 C7 C8 113.9(10) . . ?
C12 C7 C6 123.6(9) . . ?
C8 C7 C6 122.3(9) . . ?
C7 C8 C9 126.5(11) . . ?
C10 C9 C8 117.7(12) . . ?
C9 C10 C11 117.7(11) . . ?
C10 C11 C12 121.1(12) . . ?
C7 C12 C11 122.9(11) . . ?
N4 C13 N3 113.3(8) . . ?
N4 C13 S1 126.8(7) . . ?
N3 C13 S1 119.9(7) . . ?
N6 C14 C15 119.4(8) . . ?
C16 C15 C14 119.1(9) . . ?
C17 C16 C15 118.6(9) . . ?
C16 C17 C18 121.6(9) . . ?
N6 C18 C17 118.8(8) . . ?
N6 C18 C19 116.0(7) . . ?
C17 C18 C19 124.8(8) . . ?
N5 C19 C18 115.1(7) . . ?
N5 C19 C20 122.9(8) . . ?
C18 C19 C20 122.0(8) . . ?
C21 C20 C25 121.3(10) . . ?
C21 C20 C19 119.1(9) . . ?
C25 C20 C19 119.5(9) . . ?
C20 C21 C22 121.9(12) . . ?
C23 C22 C21 118.8(14) . . ?
C22 C23 C24 122.2(13) . . ?
C23 C24 C25 117.0(12) . . ?
C20 C25 C24 116.7(10) . . ?
N7 C26 C27 122.1(9) . . ?
C28 C27 C26 117.9(9) . . ?
C27 C28 C29 118.8(9) . . ?
C30 C29 C28 120.0(9) . . ?
N7 C30 C29 121.5(8) . . ?
N7 C30 C31 117.3(7) . . ?
C29 C30 C31 121.1(8) . . ?
N8 C31 C30 112.9(7) . . ?
N8 C31 C32 123.7(7) . . ?
C30 C31 C32 123.1(7) . . ?
C33 C32 C37 117.7(9) . . ?
C33 C32 C31 121.7(8) . . ?
C37 C32 C31 120.4(8) . . ?
C32 C33 C34 120.9(9) . . ?
C35 C34 C33 119.6(10) . . ?
C36 C35 C34 118.8(11) . . ?
C35 C36 C37 122.4(11) . . ?
C36 C37 C32 120.4(10) . . ?
N9 C38 N10 112.3(7) . . ?
N9 C38 S2 123.9(6) . . ?
N10 C38 S2 123.8(6) . . ?
N12 C39 C40 123.4(9) . . ?
C41 C40 C39 118.5(8) . . ?
C42 C41 C40 119.1(9) . . ?
C41 C42 C43 121.2(9) . . ?
N12 C43 C42 118.1(7) . . ?
N12 C43 C44 116.0(7) . . ?
C42 C43 C44 125.7(8) . . ?
N11 C44 C45 124.5(7) . . ?
N11 C44 C43 112.4(7) . . ?
C45 C44 C43 122.6(7) . . ?
C50 C45 C46 118.4(9) . . ?
C50 C45 C44 121.7(9) . . ?
C46 C45 C44 120.0(9) . . ?
C45 C46 C47 119.6(10) . . ?
C48 C47 C46 119.5(10) . . ?
C47 C48 C49 122.0(10) . . ?
C48 C49 C50 117.1(10) . . ?
C45 C50 C49 123.4(10) . . ?
F3' P1 F2' 90.2(8) . . ?
F4 P1 F5 86.1(4) . . ?
F3' P1 F4' 96.5(8) . . ?
F2' P1 F4' 173.3(8) . . ?
F3' P1 F6 95.2(6) . . ?
F4 P1 F6 88.5(5) . . ?
F2' P1 F6 94.9(8) . . ?
F5 P1 F6 94.1(5) . . ?
F4' P1 F6 83.7(7) . . ?
F3' P1 F5' 173.7(9) . . ?
F2' P1 F5' 87.8(9) . . ?
F4' P1 F5' 85.6(9) . . ?
F6 P1 F5' 90.9(7) . . ?
F4 P1 F3 91.2(5) . . ?
F5 P1 F3 176.8(5) . . ?
F6 P1 F3 87.6(5) . . ?
F4 P1 F2 176.4(6) . . ?
F5 P1 F2 91.0(5) . . ?
F6 P1 F2 89.7(5) . . ?
F3 P1 F2 91.8(5) . . ?
F3' P1 F1 83.9(6) . . ?
F4 P1 F1 90.1(5) . . ?
F2' P1 F1 86.3(8) . . ?
F5 P1 F1 85.2(5) . . ?
F4' P1 F1 95.1(7) . . ?
F6 P1 F1 178.4(4) . . ?
F5' P1 F1 90.0(7) . . ?
F3 P1 F1 93.1(5) . . ?
F2 P1 F1 91.7(5) . . ?
F7 P2 F8 88.3(6) . . ?
F7 P2 F10 91.5(6) . . ?
F8 P2 F10 179.3(6) . . ?
F7 P2 F11 89.3(6) . . ?
F8 P2 F11 88.5(6) . . ?
F10 P2 F11 92.1(6) . . ?
F7 P2 F9 92.5(6) . . ?
F8 P2 F9 87.2(5) . . ?
F10 P2 F9 92.1(5) . . ?
F11 P2 F9 175.3(6) . . ?
F7 P2 F12 177.6(7) . . ?
F8 P2 F12 93.0(5) . . ?
F10 P2 F12 87.1(5) . . ?
F11 P2 F12 92.7(6) . . ?
F9 P2 F12 85.6(6) . . ?
F11' P2' F9' 179.3(7) . . ?
F11' P2' F12' 90.4(6) . . ?
F9' P2' F12' 89.7(6) . . ?
F11' P2' F10' 89.0(6) . . ?
F9' P2' F10' 90.3(6) . . ?
F12' P2' F10' 89.6(6) . . ?
F11' P2' F7' 90.5(6) . . ?
F9' P2' F7' 89.4(6) . . ?
F12' P2' F7' 179.1(7) . . ?
F10' P2' F7' 90.8(6) . . ?
F11' P2' F8' 90.1(6) . . ?
F9' P2' F8' 90.5(6) . . ?
F12' P2' F8' 89.9(6) . . ?
F10' P2' F8' 179.0(7) . . ?
F7' P2' F8' 89.8(6) . . ?
C52 C51 O1 146.9(14) . . ?
C52' C51' O1' 123.5(22) . . ?
C54 C53 O2 145.5(16) . . ?
C54' C53' O2 117.2(17) . . ?

loop_
_geom_bond_atom_site_label_1
_geom_bond_atom_site_label_2
_geom_bond_distance
_geom_bond_site_symmetry_2
_geom_bond_publ_flag
Ni1 N5 2.001(7) . ?
Ni1 N8 2.029(7) . ?
Ni1 N7 2.057(6) . ?
Ni1 N6 2.063(6) . ?
Ni1 S1 2.388(3) . ?
Ni1 S2 2.450(2) . ?
Ni2 N11 2.008(7) 2 ?
Ni2 N2 2.020(7) . ?
Ni2 N1 2.066(7) . ?
Ni2 N12 2.108(6) 2 ?
Ni2 S1 2.419(3) . ?
Ni2 S2 2.451(2) 2 ?
S1 C13 1.713(9) . ?
S2 C38 1.723(9) . ?
S2 Ni2 2.451(2) 2 ?
N1 C1 1.312(10) . ?
N1 C5 1.343(10) . ?
N2 C6 1.292(11) . ?
N2 N3 1.373(9) . ?
N3 C13 1.374(10) . ?
N4 C13 1.349(10) . ?
N4 N5 1.373(9) . ?
N5 C19 1.310(10) . ?
N6 C14 1.321(10) . ?
N6 C18 1.345(10) . ?
N7 C26 1.312(10) . ?
N7 C30 1.332(10) . ?
N8 N9 1.314(8) . ?
N8 C31 1.332(9) . ?
N9 C38 1.341(9) . ?
N10 C38 1.362(10) . ?
N10 N11 1.369(8) . ?
N11 C44 1.318(10) . ?
N11 Ni2 2.008(7) 2 ?
N12 C39 1.308(9) . ?
N12 C43 1.385(10) . ?
N12 Ni2 2.108(6) 2 ?
C1 C2 1.419(12) . ?
C2 C3 1.339(13) . ?
C3 C4 1.394(13) . ?
C4 C5 1.398(12) . ?
C5 C6 1.467(12) . ?
C6 C7 1.446(13) . ?
C7 C12 1.319(14) . ?
C7 C8 1.342(13) . ?
C8 C9 1.38(2) . ?
C9 C10 1.33(2) . ?
C10 C11 1.373(15) . ?
C11 C12 1.377(15) . ?
C14 C15 1.409(12) . ?
C15 C16 1.382(13) . ?
C16 C17 1.357(12) . ?
C17 C18 1.372(11) . ?
C18 C19 1.431(12) . ?
C19 C20 1.470(12) . ?
C20 C21 1.309(14) . ?
C20 C25 1.359(13) . ?
C21 C22 1.41(2) . ?
C22 C23 1.29(2) . ?
C23 C24 1.37(2) . ?
C24 C25 1.49(2) . ?
C26 C27 1.415(12) . ?
C27 C28 1.363(13) . ?
C28 C29 1.380(12) . ?
C29 C30 1.367(11) . ?
C30 C31 1.476(11) . ?
C31 C32 1.490(11) . ?
C32 C33 1.367(11) . ?
C32 C37 1.392(12) . ?
C33 C34 1.433(13) . ?
C34 C35 1.371(15) . ?
C35 C36 1.348(15) . ?
C36 C37 1.384(13) . ?
C39 C40 1.385(11) . ?
C40 C41 1.384(14) . ?
C41 C42 1.338(11) . ?
C42 C43 1.417(10) . ?
C43 C44 1.474(10) . ?
C44 C45 1.462(12) . ?
C45 C50 1.369(13) . ?
C45 C46 1.378(13) . ?
C46 C47 1.428(14) . ?
C47 C48 1.367(15) . ?
C48 C49 1.372(14) . ?
C49 C50 1.403(13) . ?
P1 F3' 1.567(7) . ?
P1 F4 1.569(7) . ?
P1 F2' 1.570(7) . ?
P1 F5 1.572(6) . ?
P1 F4' 1.572(7) . ?
P1 F6 1.571(5) . ?
P1 F5' 1.572(7) . ?
P1 F3 1.572(6) . ?
P1 F2 1.573(7) . ?
P1 F1 1.580(5) . ?
P2 F7 1.559(7) . ?
P2 F8 1.561(7) . ?
P2 F10 1.564(7) . ?
P2 F11 1.567(7) . ?
P2 F9 1.569(7) . ?
P2 F12 1.577(7) . ?
P2' F11' 1.562(8) . ?
P2' F9' 1.562(8) . ?
P2' F12' 1.563(7) . ?
P2' F10' 1.563(7) . ?
P2' F7' 1.564(7) . ?
P2' F8' 1.565(7) . ?
O1 C51 1.628(10) . ?
C51 C52 1.33(2) . ?
O1' C51' 1.627(11) . ?
C51' C52' 1.33(2) . ?
O2 C53 1.624(11) . ?
O2 C53' 1.625(11) . ?
C54 C53 1.328(14) . ?
C53' C54' 1.33(2) . ?
O1W O1W 1.47(4) 7_576 ?
